data_8101494
loop_
_publ_author_name
'Saviano, Michele'
'Iacovino, Rosa'
'Benedetti, Ettore'
'Cucinotta, Vincenzo'
'Grasso, Giulia'
'Sciotto, Domenico'

_publ_section_title
;
Crystal structure of 6,6'-ditosyl-\a-\a'-trehalose--methanol--water 
(1/2/2), C52H68O30S4 &#x00B7; 2CH3OH &#x00B7; 2H2O
;
_journal_issue 2
_journal_name_full 'Zeitschrift f\"ur Kristallographie - New Crystal Structures'
_journal_page_first 297
_journal_page_last 299
_journal_volume 214
_journal_year 1999
_chemical_formula_sum 'C54 H80 O34 S4'
_chemical_formula_weight 1369.42
_space_group_IT_number 4
_symmetry_cell_setting monoclinic
_symmetry_space_group_name_Hall 'P 2yb'
_symmetry_space_group_name_H-M 'P 1 21 1'
_cell_angle_alpha 90.00
_cell_angle_beta 99.82(2)
_cell_angle_gamma 90.00
_cell_formula_units_Z 2
_cell_length_a 17.334(6)
_cell_length_b 7.814(6)
_cell_length_c 24.278(6)
_cell_measurement_temperature 293(2)
_cell_volume 3240.2(28)
_diffrn_ambient_temperature 293(2)
_exptl_crystal_density_diffrn 1.404
_refine_ls_R_factor_obs 0.0832
_refine_ls_wR_factor_obs 0.2030
_cod_depositor_comments
;
 Changing the value of the _chemical_formula_sum data item from 'C54 H80 O32 S4'
 to 'C54 H80 O34 S4'.

 Antanas Vaitkus,
 2017-07-12

 Changing the atom type of atom 'O10B' from 'C' to 'O'.

 Antanas Vaitkus,
 2017-07-12

 Marking attached hydrogen atoms.

 Antanas Vaitkus,
 2017-07-12

The following automatic conversions were performed:
'_symmetry_cell_setting' value 'Monoclinic' changed to 'monoclinic'
according to '/home/saulius/struct/CIF-dictionaries/cif_core.dic'
dictionary named 'cif_core.dic' version 2.4.1 from 2010-06-29.

Automatic conversion script
Id: cif_fix_enum 1527 2010-12-29 10:47:43Z saulius 
;
_cod_original_sg_symbol_H-M 'P 21'
_cod_original_formula_sum 'C54 H80 O32 S4'
_cod_database_code 8101494

loop_
_symmetry_equiv_pos_as_xyz
'x, y, z'
'-x, y+1/2, -z'

loop_
_atom_site_aniso_label
_atom_site_aniso_U_11
_atom_site_aniso_U_22
_atom_site_aniso_U_33
_atom_site_aniso_U_23
_atom_site_aniso_U_13
_atom_site_aniso_U_12
C1MA 0.176(18) 0.103(15) 0.197(19) 0.082(14) 0.082(16) 0.080(14)
C1A 0.097(10) 0.055(9) 0.128(12) 0.033(9) 0.017(9) -0.003(8)
C2A 0.140(13) 0.084(12) 0.078(9) 0.013(8) -0.005(8) 0.039(10)
C3A 0.107(10) 0.046(7) 0.097(9) 0.005(7) -0.010(8) -0.013(7)
C4A 0.087(8) 0.039(6) 0.091(8) -0.001(6) 0.020(7) 0.004(6)
C5A 0.111(10) 0.033(7) 0.112(10) -0.015(7) 0.018(8) 0.003(7)
C6A 0.114(11) 0.048(9) 0.156(15) -0.011(10) 0.025(11) 0.016(8)
S1A 0.102(2) 0.058(2) 0.078(2) 0.007(2) 0.020(2) 0.014(2)
O7A 0.112(7) 0.092(7) 0.081(5) -0.013(5) -0.004(5) 0.011(6)
O8A 0.138(8) 0.088(8) 0.128(8) 0.055(7) 0.070(7) 0.032(7)
O61A 0.095(6) 0.036(4) 0.093(6) -0.007(4) 0.033(5) 0.000(4)
C61A 0.099(8) 0.039(6) 0.068(7) -0.001(5) 0.027(6) 0.012(6)
C51A 0.111(9) 0.019(5) 0.056(6) -0.001(5) 0.002(6) -0.015(5)
O51A 0.088(5) 0.034(4) 0.077(5) 0.001(4) 0.019(4) 0.001(4)
C41A 0.083(7) 0.033(5) 0.052(5) 0.006(4) 0.005(5) -0.014(5)
O41A 0.093(5) 0.034(4) 0.072(4) -0.010(4) 0.007(4) -0.013(4)
C31A 0.109(9) 0.025(5) 0.060(6) 0.001(5) 0.011(6) -0.006(6)
O31A 0.115(6) 0.041(4) 0.070(5) 0.012(4) -0.007(4) -0.015(5)
C21A 0.085(7) 0.028(5) 0.058(6) 0.005(4) 0.008(5) 0.000(5)
O21A 0.112(6) 0.026(4) 0.087(5) -0.004(4) 0.009(5) 0.009(4)
C11A 0.085(7) 0.034(6) 0.066(6) -0.001(5) 0.021(5) -0.004(5)
O4A 0.104(5) 0.043(4) 0.059(4) 0.004(4) 0.017(4) 0.004(4)
C12A 0.143(12) 0.047(7) 0.059(6) 0.009(6) 0.003(7) 0.000(8)
C22A 0.162(15) 0.043(8) 0.092(10) 0.010(7) 0.031(10) -0.012(9)
O22A 0.155(10) 0.060(7) 0.148(9) 0.015(7) 0.059(8) -0.011(6)
C32A 0.153(13) 0.039(7) 0.092(9) 0.017(7) 0.048(9) 0.010(8)
O32A 0.138(8) 0.081(7) 0.128(7) 0.023(7) 0.076(6) 0.000(7)
C42A 0.141(13) 0.055(9) 0.093(10) 0.023(8) 0.039(9) 0.030(9)
O42A 0.127(9) 0.055(6) 0.175(11) 0.003(7) 0.052(8) 0.017(6)
C52A 0.123(11) 0.040(7) 0.072(8) 0.011(6) 0.019(7) 0.011(7)
O52A 0.104(6) 0.047(5) 0.069(5) -0.008(4) 0.004(4) 0.004(4)
C62A 0.115(10) 0.049(8) 0.080(8) -0.006(6) 0.022(7) -0.003(7)
O62A 0.083(5) 0.061(5) 0.088(5) 0.002(5) 0.019(4) -0.011(5)
S2A 0.127(3) 0.048(2) 0.106(3) 0.004(2) 0.011(2) -0.007(2)
O9A 0.174(10) 0.049(6) 0.121(8) -0.024(6) 0.019(7) -0.009(6)
O10A 0.179(10) 0.081(8) 0.109(7) 0.032(6) 0.052(7) -0.021(8)
C7A 0.091(9) 0.047(7) 0.096(10) -0.007(7) 0.021(7) -0.009(7)
C8A 0.130(13) 0.063(10) 0.121(12) -0.005(10) 0.033(10) -0.002(9)
C9A 0.109(12) 0.098(14) 0.158(17) 0.025(14) 0.035(12) 0.023(11)
C10A 0.135(15) 0.089(14) 0.135(16) 0.022(13) -0.010(12) 0.034(12)
C91A 0.137(14) 0.113(16) 0.090(11) 0.044(12) -0.002(10) -0.002(13)
C13A 0.139(14) 0.082(11) 0.098(11) 0.007(10) 0.021(10) 0.001(10)
C2MA 0.141(17) 0.142(20) 0.241(24) 0.113(19) 0.028(16) 0.031(15)
C1MB 0.114(12) 0.119(16) 0.193(19) -0.088(15) 0.032(12) -0.018(12)
C1B 0.076(8) 0.064(10) 0.150(15) -0.025(10) 0.025(9) 0.002(7)
C2B 0.167(17) 0.079(12) 0.104(11) -0.017(10) 0.048(11) 0.006(12)
C3B 0.176(16) 0.067(10) 0.120(13) 0.015(10) 0.057(12) 0.043(11)
C4B 0.083(8) 0.047(7) 0.099(9) 0.011(7) 0.031(7) 0.023(6)
C5B 0.133(12) 0.043(8) 0.102(10) 0.015(7) 0.047(9) 0.008(8)
C6B 0.086(9) 0.055(9) 0.123(12) 0.009(9) 0.018(8) -0.009(7)
S1B 0.094(2) 0.057(2) 0.102(2) 0.004(2) 0.018(2) 0.018(2)
O7B 0.116(8) 0.046(6) 0.232(14) -0.004(8) 0.050(9) -0.023(6)
O8B 0.131(8) 0.117(9) 0.084(6) 0.019(6) 0.014(5) 0.045(7)
O63B 0.083(5) 0.039(4) 0.103(5) -0.005(4) 0.022(4) 0.026(4)
C63B 0.088(8) 0.043(7) 0.074(7) 0.000(6) 0.017(6) 0.018(6)
C53B 0.084(7) 0.025(5) 0.060(6) 0.008(5) 0.017(5) 0.001(5)
O53B 0.079(4) 0.046(4) 0.064(4) 0.008(4) 0.012(3) -0.007(4)
C43B 0.090(7) 0.018(5) 0.066(6) 0.000(5) 0.015(5) 0.010(5)
O43B 0.091(5) 0.052(5) 0.061(4) 0.011(4) 0.018(4) 0.005(4)
C33B 0.088(7) 0.025(5) 0.071(6) -0.001(5) 0.013(5) 0.008(5)
O33B 0.122(7) 0.048(5) 0.068(4) 0.000(4) 0.022(5) 0.037(5)
C23B 0.096(8) 0.019(5) 0.063(6) 0.002(4) -0.001(5) -0.007(5)
O23B 0.123(7) 0.026(4) 0.063(4) 0.002(3) 0.014(4) -0.004(4)
C13B 0.084(7) 0.015(5) 0.063(6) -0.001(4) 0.005(5) -0.002(5)
O4B 0.075(4) 0.027(4) 0.074(4) -0.003(3) 0.023(4) -0.002(3)
C14B 0.108(9) 0.030(5) 0.076(7) 0.008(5) 0.056(7) 0.004(6)
C24B 0.103(8) 0.019(5) 0.075(7) -0.001(5) 0.022(6) -0.002(5)
O24B 0.124(6) 0.029(4) 0.066(4) 0.010(3) 0.028(4) -0.011(4)
C34B 0.095(8) 0.026(5) 0.070(7) -0.002(5) 0.018(6) 0.002(5)
O34B 0.137(7) 0.058(6) 0.077(5) -0.014(5) 0.031(5) -0.030(6)
C44B 0.109(9) 0.032(6) 0.066(7) 0.005(5) 0.010(6) -0.006(6)
O44B 0.115(7) 0.085(7) 0.078(6) 0.004(5) 0.018(5) -0.016(6)
C54B 0.084(7) 0.040(6) 0.079(7) 0.006(6) 0.035(6) 0.002(5)
O54B 0.087(5) 0.047(5) 0.072(4) -0.005(4) 0.027(4) -0.004(4)
C64B 0.104(9) 0.048(7) 0.098(8) 0.002(7) 0.051(7) 0.006(7)
O64B 0.135(8) 0.043(5) 0.109(6) 0.021(5) 0.059(6) 0.002(5)
S2B 0.149(4) 0.060(2) 0.115(3) -0.013(2) 0.064(3) -0.023(3)
O9B 0.187(12) 0.085(8) 0.191(11) -0.052(9) 0.127(10) -0.040(8)
O10B 0.104(8) 0.064(8) 0.054(6) 0.007(6) 0.014(6) -0.012(7)
C7B 0.088(9) 0.043(7) 0.109(10) 0.009(7) 0.032(8) -0.003(7)
C8B 0.101(11) 0.069(10) 0.129(13) 0.002(10) 0.032(10) -0.015(9)
C9B 0.117(12) 0.092(12) 0.099(10) -0.022(10) 0.016(9) -0.016(10)
C10B 0.115(12) 0.056(10) 0.149(15) 0.000(10) 0.049(11) -0.004(9)
C11B 0.084(9) 0.064(10) 0.178(17) 0.010(11) 0.001(10) -0.007(8)
C12B 0.090(9) 0.067(10) 0.143(13) 0.009(10) -0.005(9) -0.006(8)
C2MB 0.149(16) 0.072(12) 0.196(19) -0.056(13) 0.034(14) -0.032(11)
OW1 0.119(6) 0.041(5) 0.068(5) 0.000(4) 0.018(4) -0.015(4)
OW2 0.246(23) 0.415(45) 0.298(25) 0.055(30) 0.027(20) 0.058(27)
OM1 0.233(18) 0.187(19) 0.198(15) -0.052(15) 0.008(14) 0.029(17)
CM1 0.561(92) 0.111(27) 0.590(93) 0.052(43) 0.213(78) -0.017(44)
OM2 0.397(37) 0.569(67) 0.141(14) 0.064(28) -0.043(19) -0.115(45)
CM2 0.207(31) 0.456(75) 0.285(40) 0.072(53) 0.079(29) 0.084(43)

loop_
_atom_site_label
_atom_site_type_symbol
_atom_site_fract_x
_atom_site_fract_y
_atom_site_fract_z
_atom_site_U_iso_or_equiv
_atom_site_thermal_displace_type
_atom_site_occupancy
_atom_site_calc_flag
_atom_site_refinement_flags
_atom_site_disorder_group
_atom_site_attached_hydrogens
C1MA C 0.9269(12) -0.9247(24) 0.8343(8) 0.153(9) Uani 1 d . . 0
H1M1 H 0.9607(12) -0.8773(24) 0.8661(8) 0.229 Uiso 1 calc R . 0
H1M2 H 0.9574(12) -0.9912(24) 0.8126(8) 0.229 Uiso 1 calc R . 0
H1M3 H 0.8884(12) -0.9966(24) 0.8467(8) 0.229 Uiso 1 calc R . 0
C1A C 0.8869(9) -0.7829(20) 0.7991(7) 0.094(4) Uani 1 d . . 0
C2A C 0.9038(10) -0.6148(22) 0.8134(6) 0.103(5) Uani 1 d . . 0
H2A H 0.9403(10) -0.5912(22) 0.8453(6) 0.124 Uiso 1 calc R . 0
C3A C 0.8678(8) -0.4783(18) 0.7816(6) 0.087(4) Uani 1 d . . 0
H3A H 0.8802(8) -0.3655(18) 0.7917(6) 0.104 Uiso 1 calc R . 0
C4A C 0.8119(8) -0.5171(15) 0.7335(6) 0.072(3) Uani 1 d . . 0
C5A C 0.7990(9) -0.6865(15) 0.7202(6) 0.085(4) Uani 1 d . . 0
H5A H 0.7633(9) -0.7133(15) 0.6882(6) 0.103 Uiso 1 calc R . 0
C6A C 0.8352(9) -0.8164(19) 0.7510(8) 0.106(5) Uani 1 d . . 0
H6A H 0.8251(9) -0.9289(19) 0.7395(8) 0.127 Uiso 1 calc R . 0
S1A S 0.7664(2) -0.3572(4) 0.69230(13) 0.0788(9) Uani 1 d . . 0
O7A O 0.6958(6) -0.4275(13) 0.6604(4) 0.097(3) Uani 1 d . . 0
O8A O 0.8217(6) -0.2666(14) 0.6647(4) 0.112(4) Uani 1 d . . 0
O61A O 0.7440(5) -0.2182(9) 0.7346(3) 0.072(2) Uani 1 d . . 0
C61A C 0.6848(7) -0.2597(14) 0.7665(5) 0.068(3) Uani 1 d . . 0
H61A H 0.7085(7) -0.2962(14) 0.8037(5) 0.081 Uiso 1 calc R . 0
H61B H 0.6525(7) -0.3524(14) 0.7487(5) 0.081 Uiso 1 calc R . 0
C51A C 0.6349(7) -0.1015(12) 0.7700(4) 0.063(3) Uani 1 d . . 0
H51A H 0.5939(7) -0.1281(12) 0.7919(4) 0.076 Uiso 1 calc R . 0
O51A O 0.6854(5) 0.0290(9) 0.7983(3) 0.066(2) Uani 1 d . . 0
C41A C 0.5964(7) -0.0321(13) 0.7117(4) 0.057(3) Uani 1 d . . 0
H41A H 0.6380(7) -0.0020(13) 0.6907(4) 0.068 Uiso 1 calc R . 0
O41A O 0.5486(4) -0.1586(9) 0.6815(3) 0.067(2) Uani 1 d . . 0
H41B H 0.5749(4) -0.2439(9) 0.6781(3) 0.101 Uiso 1 calc R . 0
C31A C 0.5507(7) 0.1245(13) 0.7188(4) 0.065(3) Uani 1 d . . 0
H31A H 0.5086(7) 0.0925(13) 0.7391(4) 0.078 Uiso 1 calc R . 0
O31A O 0.5153(5) 0.1998(10) 0.6663(3) 0.078(2) Uani 1 d . . 0
H31B H 0.5264(5) 0.1425(10) 0.6404(3) 0.117 Uiso 1 calc R . 0
C21A C 0.6020(7) 0.2563(12) 0.7538(4) 0.057(3) Uani 1 d . . 0
H21A H 0.6414(7) 0.2897(12) 0.7313(4) 0.069 Uiso 1 calc R . 0
O21A O 0.5618(5) 0.4096(9) 0.7627(3) 0.076(2) Uani 1 d . . 0
H21B H 0.5379(5) 0.4448(9) 0.7327(3) 0.114 Uiso 1 calc R . 0
C11A C 0.6467(7) 0.1852(14) 0.8064(4) 0.061(3) Uani 1 d . . 0
H11A H 0.6859(7) 0.2695(14) 0.8227(4) 0.073 Uiso 1 calc R . 0
O4A O 0.5927(5) 0.1626(10) 0.8427(3) 0.069(2) Uani 1 d . . 0
C12A C 0.6247(9) 0.1485(17) 0.9002(5) 0.084(4) Uani 1 d . . 0
H12A H 0.6631(9) 0.0551(17) 0.9049(5) 0.101 Uiso 1 calc R . 0
C22A C 0.5617(11) 0.1058(17) 0.9315(6) 0.098(5) Uani 1 d . . 0
H22A H 0.5856(11) 0.0969(17) 0.9710(6) 0.118 Uiso 1 calc R . 0
O22A O 0.5274(7) -0.0534(13) 0.9156(5) 0.117(4) Uani 1 d . . 0
H22B H 0.4927(7) -0.0731(13) 0.9339(5) 0.175 Uiso 1 calc R . 0
C32A C 0.5009(10) 0.2515(16) 0.9268(6) 0.091(4) Uani 1 d . . 0
H32A H 0.4746(10) 0.2629(16) 0.8879(6) 0.110 Uiso 1 calc R . 0
O32A O 0.4456(6) 0.2205(14) 0.9612(4) 0.110(3) Uani 1 d . . 0
H32B H 0.4215(6) 0.1325(14) 0.9511(4) 0.164 Uiso 1 calc R . 0
C42A C 0.5456(10) 0.4150(19) 0.9453(6) 0.094(5) Uani 1 d . . 0
H42A H 0.5662(10) 0.4074(19) 0.9854(6) 0.113 Uiso 1 calc R . 0
O42A O 0.4920(6) 0.5544(13) 0.9358(5) 0.116(4) Uani 1 d . . 0
H42B H 0.5078(6) 0.6248(13) 0.9153(5) 0.174 Uiso 1 calc R . 0
C52A C 0.6122(9) 0.4460(16) 0.9146(5) 0.078(4) Uani 1 d . . 0
H52A H 0.5931(9) 0.4716(16) 0.8751(5) 0.094 Uiso 1 calc R . 0
O52A O 0.6630(5) 0.3008(10) 0.9204(3) 0.075(2) Uani 1 d . . 0
C62A C 0.6597(8) 0.5902(17) 0.9425(5) 0.080(4) Uani 1 d . . 0
H62A H 0.6266(8) 0.6893(17) 0.9445(5) 0.096 Uiso 1 calc R . 0
H62B H 0.6830(8) 0.5579(17) 0.9802(5) 0.096 Uiso 1 calc R . 0
O62A O 0.7212(5) 0.6317(11) 0.9101(3) 0.077(2) Uani 1 d . . 0
S2A S 0.8021(3) 0.7034(5) 0.9411(2) 0.0947(11) Uani 1 d . . 0
O9A O 0.7884(7) 0.8398(13) 0.9787(4) 0.115(4) Uani 1 d . . 0
O10A O 0.8461(7) 0.7388(14) 0.8963(4) 0.120(4) Uani 1 d . . 0
C7A C 0.8446(8) 0.5313(17) 0.9792(6) 0.077(4) Uani 1 d . . 0
C8A C 0.8511(10) 0.3789(20) 0.9530(7) 0.103(5) Uani 1 d . . 0
H8A H 0.8337(10) 0.3673(20) 0.9148(7) 0.124 Uiso 1 calc R . 0
C9A C 0.8846(10) 0.2401(26) 0.9851(9) 0.120(6) Uani 1 d . . 0
H9A H 0.8914(10) 0.1371(26) 0.9673(9) 0.144 Uiso 1 calc R . 0
C10A C 0.9072(12) 0.2522(27) 1.0408(10) 0.124(7) Uani 1 d . . 0
C91A C 0.8956(11) 0.3959(28) 1.0664(7) 0.116(6) Uani 1 d . . 0
H91A H 0.9091(11) 0.4003(28) 1.1052(7) 0.139 Uiso 1 calc R . 0
C13A C 0.8636(10) 0.5430(23) 1.0379(7) 0.106(5) Uani 1 d . . 0
H13A H 0.8553(10) 0.6430(23) 1.0569(7) 0.127 Uiso 1 calc R . 0
C2MA C 0.9401(12) 0.0877(30) 1.0737(10) 0.175(10) Uani 1 d . . 0
H2M1 H 0.9447(12) -0.0029(30) 1.0478(10) 0.263 Uiso 1 calc R . 0
H2M2 H 0.9050(12) 0.0532(30) 1.0983(10) 0.263 Uiso 1 calc R . 0
H2M3 H 0.9906(12) 0.1121(30) 1.0953(10) 0.263 Uiso 1 calc R . 0
C1MB C 0.0777(10) 1.2400(25) 0.5841(8) 0.141(8) Uani 1 d . . 0
H1M4 H 0.0698(10) 1.1959(25) 0.6196(8) 0.212 Uiso 1 calc R . 0
H1M5 H 0.0310(10) 1.2969(25) 0.5663(8) 0.212 Uiso 1 calc R . 0
H1M6 H 0.1205(10) 1.3197(25) 0.5896(8) 0.212 Uiso 1 calc R . 0
C1B C 0.0968(8) 1.0905(21) 0.5467(8) 0.096(5) Uani 1 d . . 0
C2B C 0.0983(11) 0.9231(24) 0.5667(7) 0.114(6) Uani 1 d . . 0
H2B H 0.0877(11) 0.9007(24) 0.6023(7) 0.136 Uiso 1 calc R . 0
C3B C 0.1158(11) 0.7918(22) 0.5334(7) 0.117(6) Uani 1 d . . 0
H3B H 0.1178(11) 0.6800(22) 0.5467(7) 0.141 Uiso 1 calc R . 0
C4B C 0.1302(7) 0.8243(16) 0.4807(6) 0.075(3) Uani 1 d . . 0
C5B C 0.1289(9) 0.9916(17) 0.4618(6) 0.090(4) Uani 1 d . . 0
H5B H 0.1408(9) 1.0156(17) 0.4267(6) 0.107 Uiso 1 calc R . 0
C6B C 0.1104(7) 1.1206(19) 0.4947(7) 0.088(4) Uani 1 d . . 0
H6B H 0.1070(7) 1.2320(19) 0.4810(7) 0.106 Uiso 1 calc R . 0
S1B S 0.1464(2) 0.6587(4) 0.4374(2) 0.0843(10) Uani 1 d . . 0
O7B O 0.1085(7) 0.5067(12) 0.4518(6) 0.129(4) Uani 1 d . . 0
O8B O 0.1347(6) 0.7134(16) 0.3812(4) 0.111(3) Uani 1 d . . 0
O63B O 0.2364(4) 0.6383(10) 0.4577(3) 0.074(2) Uani 1 d . . 0
C63B C 0.2774(7) 0.5016(15) 0.4336(5) 0.068(3) Uani 1 d . . 0
H63A H 0.3106(7) 0.5496(15) 0.4092(5) 0.081 Uiso 1 calc R . 0
H63B H 0.2399(7) 0.4254(15) 0.4117(5) 0.081 Uiso 1 calc R . 0
C53B C 0.3267(6) 0.4031(13) 0.4811(4) 0.055(2) Uani 1 d . . 0
H53B H 0.3580(6) 0.4835(13) 0.5067(4) 0.067 Uiso 1 calc R . 0
O53B O 0.2711(4) 0.3170(10) 0.5097(3) 0.063(2) Uani 1 d . . 0
C43B C 0.3800(7) 0.2718(12) 0.4610(4) 0.058(3) Uani 1 d . . 0
H43B H 0.3478(7) 0.1895(12) 0.4368(4) 0.069 Uiso 1 calc R . 0
O43B O 0.4317(5) 0.3522(10) 0.4300(3) 0.068(2) Uani 1 d . . 0
H43A H 0.4770(5) 0.3334(10) 0.4449(3) 0.101 Uiso 1 calc R . 0
C33B C 0.4235(7) 0.1788(13) 0.5105(4) 0.062(3) Uani 1 d . . 0
H33B H 0.4572(7) 0.2603(13) 0.5341(4) 0.074 Uiso 1 calc R . 0
O33B O 0.4703(5) 0.0435(10) 0.4959(3) 0.079(3) Uani 1 d . . 0
H33A H 0.4658(5) 0.0378(10) 0.4618(3) 0.118 Uiso 1 calc R . 0
C23B C 0.3649(7) 0.0996(12) 0.5450(4) 0.061(3) Uani 1 d . . 0
H23B H 0.3356(7) 0.0091(12) 0.5225(4) 0.073 Uiso 1 calc R . 0
O23B O 0.4049(5) 0.0251(9) 0.5951(3) 0.071(2) Uani 1 d . . 0
H23A H 0.4360(5) -0.0467(9) 0.5876(3) 0.106 Uiso 1 calc R . 0
C13B C 0.3074(6) 0.2320(11) 0.5579(4) 0.055(2) Uani 1 d . . 0
H13B H 0.2671(6) 0.1747(11) 0.5750(4) 0.066 Uiso 1 calc R . 0
O4B O 0.3493(4) 0.3494(8) 0.5978(3) 0.057(2) Uani 1 d . . 0
C14B C 0.2945(7) 0.4612(13) 0.6188(5) 0.067(3) Uani 1 d . . 0
H14B H 0.2547(7) 0.5000(13) 0.5877(5) 0.080 Uiso 1 calc R . 0
C24B C 0.3402(7) 0.6130(12) 0.6452(5) 0.065(3) Uani 1 d . . 0
H24B H 0.3023(7) 0.6999(12) 0.6523(5) 0.078 Uiso 1 calc R . 0
O24B O 0.3861(5) 0.6857(9) 0.6067(3) 0.071(2) Uani 1 d . . 0
H24A H 0.4108(5) 0.7682(9) 0.6213(3) 0.107 Uiso 1 calc R . 0
C34B C 0.3919(7) 0.5703(13) 0.7012(5) 0.063(3) Uani 1 d . . 0
H34B H 0.4363(7) 0.5019(13) 0.6936(5) 0.076 Uiso 1 calc R . 0
O34B O 0.4221(5) 0.7279(11) 0.7273(3) 0.089(3) Uani 1 d . . 0
H34A H 0.4448(5) 0.7815(11) 0.7058(3) 0.133 Uiso 1 calc R . 0
C44B C 0.3508(8) 0.4718(14) 0.7388(5) 0.070(3) Uani 1 d . . 0
H44B H 0.3103(8) 0.5436(14) 0.7507(5) 0.083 Uiso 1 calc R . 0
O44B O 0.4026(6) 0.4143(13) 0.7863(3) 0.093(3) Uani 1 d . . 0
H44A H 0.4472(6) 0.4464(13) 0.7845(3) 0.139 Uiso 1 calc R . 0
C54B C 0.3127(7) 0.3185(14) 0.7069(5) 0.065(3) Uani 1 d . . 0
H54B H 0.3536(7) 0.2523(14) 0.6932(5) 0.078 Uiso 1 calc R . 0
O54B O 0.2572(5) 0.3750(10) 0.6593(3) 0.067(2) Uani 1 d . . 0
C64B C 0.2670(8) 0.1982(17) 0.7381(5) 0.080(3) Uani 1 d . . 0
H64A H 0.2457(8) 0.1046(17) 0.7140(5) 0.095 Uiso 1 calc R . 0
H64B H 0.3010(8) 0.1508(17) 0.7704(5) 0.095 Uiso 1 calc R . 0
O64B O 0.2030(6) 0.2965(11) 0.7562(4) 0.091(3) Uani 1 d . . 0
S2B S 0.1580(3) 0.2074(5) 0.7996(2) 0.1032(13) Uani 1 d . . 0
O9B O 0.0999(8) 0.3268(16) 0.8080(5) 0.143(5) Uani 1 d . . 0
O10B O 0.2154(7) 0.1523(18) 0.8457(4) 0.074(3) Uani 1 d . . 0
C7B C 0.1117(8) 0.0292(16) 0.7648(6) 0.078(4) Uani 1 d . . 0
C8B C 0.0444(10) 0.0379(22) 0.7280(7) 0.098(5) Uani 1 d . . 0
H8B H 0.0192(10) 0.1427(22) 0.7210(7) 0.118 Uiso 1 calc R . 0
C9B C 0.0123(10) -0.1064(23) 0.7006(6) 0.103(5) Uani 1 d . . 0
H9B H -0.0354(10) -0.0987(23) 0.6764(6) 0.123 Uiso 1 calc R . 0
C10B C 0.0501(11) -0.2623(21) 0.7085(8) 0.104(5) Uani 1 d . . 0
C11B C 0.1194(9) -0.2701(21) 0.7429(8) 0.111(6) Uani 1 d . . 0
H11B H 0.1469(9) -0.3729(21) 0.7467(8) 0.133 Uiso 1 calc R . 0
C12B C 0.1515(9) -0.1263(20) 0.7733(7) 0.103(5) Uani 1 d . . 0
H12B H 0.1982(9) -0.1346(20) 0.7984(7) 0.123 Uiso 1 calc R . 0
C2MB C 0.0118(11) -0.4125(22) 0.6757(8) 0.138(7) Uani 1 d . . 0
H2M4 H -0.0372(11) -0.3771(22) 0.6541(8) 0.208 Uiso 1 calc R . 0
H2M5 H 0.0028(11) -0.5019(22) 0.7010(8) 0.208 Uiso 1 calc R . 0
H2M6 H 0.0454(11) -0.4542(22) 0.6511(8) 0.208 Uiso 1 calc R . 0
OW1 O 0.5296(5) 0.5005(10) 0.6152(3) 0.076(2) Uani 1 d . . 2
OW2 O 0.3390(15) 0.0002(51) 0.9114(11) 0.322(15) Uani 1 d . . 2
OM1 O 0.3964(11) -0.0903(30) 0.8190(8) 0.209(8) Uani 1 d D . 1
CM1 C 0.4529(24) -0.2230(43) 0.8456(21) 0.407(35) Uani 1 d D . 3
OM2 O 0.6656(21) 0.0526(59) 1.1205(8) 0.379(24) Uani 1 d . . 1
CM2 C 0.7134(20) 0.0404(77) 1.0716(17) 0.311(25) Uani 1 d . . 3

loop_
_geom_bond_atom_site_label_1
_geom_bond_atom_site_label_2
_geom_bond_distance
_geom_bond_site_symmetry_2
_geom_bond_publ_flag
C1MA C1A 1.50(2) . ?
C1A C6A 1.37(2) . ?
C1A C2A 1.38(2) . ?
C2A C3A 1.40(2) . ?
C3A C4A 1.42(2) . ?
C4A C5A 1.37(2) . ?
C4A S1A 1.707(13) . ?
C5A C6A 1.35(2) . ?
S1A O7A 1.440(10) . ?
S1A O8A 1.445(9) . ?
S1A O61A 1.586(8) . ?
O61A C61A 1.425(12) . ?
C61A C51A 1.519(15) . ?
C51A O51A 1.439(12) . ?
C51A C41A 1.555(13) . ?
O51A C11A 1.423(13) . ?
C41A O41A 1.413(11) . ?
C41A C31A 1.484(15) . ?
C31A O31A 1.443(12) . ?
C31A C21A 1.521(14) . ?
C21A O21A 1.421(12) . ?
C21A C11A 1.485(14) . ?
C11A O4A 1.401(12) . ?
O4A C12A 1.416(12) . ?
C12A O52A 1.410(15) . ?
C12A C22A 1.47(2) . ?
C22A O22A 1.40(2) . ?
C22A C32A 1.54(2) . ?
C32A O32A 1.40(2) . ?
C32A C42A 1.52(2) . ?
C42A O42A 1.43(2) . ?
C42A C52A 1.50(2) . ?
C52A O52A 1.428(14) . ?
C52A C62A 1.49(2) . ?
C62A O62A 1.464(14) . ?
O62A S2A 1.577(8) . ?
S2A O9A 1.449(10) . ?
S2A O10A 1.457(10) . ?
S2A C7A 1.724(14) . ?
C7A C8A 1.36(2) . ?
C7A C13A 1.41(2) . ?
C8A C9A 1.40(2) . ?
C9A C10A 1.35(2) . ?
C10A C91A 1.32(3) . ?
C10A C2MA 1.57(2) . ?
C91A C13A 1.41(2) . ?
C1MB C1B 1.55(2) . ?
C1B C6B 1.34(2) . ?
C1B C2B 1.39(2) . ?
C2B C3B 1.37(2) . ?
C3B C4B 1.37(2) . ?
C4B C5B 1.38(2) . ?
C4B S1B 1.720(13) . ?
C5B C6B 1.36(2) . ?
S1B O8B 1.410(9) . ?
S1B O7B 1.430(10) . ?
S1B O63B 1.561(8) . ?
O63B C63B 1.460(12) . ?
C63B C53B 1.521(14) . ?
C53B O53B 1.447(11) . ?
C53B C43B 1.515(13) . ?
O53B C13B 1.399(11) . ?
C43B O43B 1.413(12) . ?
C43B C33B 1.493(14) . ?
C33B O33B 1.413(12) . ?
C33B C23B 1.551(15) . ?
C23B O23B 1.418(12) . ?
C23B C13B 1.506(14) . ?
C13B O4B 1.438(11) . ?
O4B C14B 1.446(12) . ?
C14B O54B 1.434(11) . ?
C14B C24B 1.507(15) . ?
C24B O24B 1.444(13) . ?
C24B C34B 1.533(15) . ?
C34B O34B 1.442(13) . ?
C34B C44B 1.47(2) . ?
C44B O44B 1.409(13) . ?
C44B C54B 1.516(15) . ?
C54B O54B 1.440(13) . ?
C54B C64B 1.51(2) . ?
C64B O64B 1.476(13) . ?
O64B S2B 1.576(9) . ?
S2B O9B 1.413(12) . ?
S2B O10B 1.430(12) . ?
S2B C7B 1.751(15) . ?
C7B C8B 1.34(2) . ?
C7B C12B 1.40(2) . ?
C8B C9B 1.38(2) . ?
C9B C10B 1.38(2) . ?
C10B C11B 1.34(2) . ?
C10B C2MB 1.51(2) . ?
C11B C12B 1.41(2) . ?
OM1 CM1 1.495(11) . ?
OM2 CM2 1.56(4) . ?

loop_
_cod_related_entry_id
_cod_related_entry_database
_cod_related_entry_code
1 ChemSpider 30653854
